data_4301811
loop_
_publ_author_name
'Kyra Lunstroot'
'Peter Nockemann'
'Kristof Van Hecke'
'Luc Van Meervelt'
'Christiane G\"orller-Walrand'
'Koen Binnemans'
'Kris Driesen'

_publ_section_title
;
Visible and Near-Infrared Emission by Samarium(III)-Containing Ionic Liquid
Mixtures
;
_journal_name_full 'Inorganic Chemistry'
_journal_page_first 3018
_journal_page_last 3026
_journal_paper_doi 10.1021/ic8020782
_journal_volume 48
_journal_year 2009
_chemical_formula_moiety 'C20 H4 F24 O8 Sm, C10 H19 N2'
_chemical_formula_sum 'C30 H23 F24 N2 O8 Sm'
_chemical_formula_weight 1145.86
_chemical_name_systematic
; 
 ? 
;
_space_group_IT_number 14
_symmetry_cell_setting monoclinic
_symmetry_space_group_name_Hall '-P 2yn'
_symmetry_space_group_name_H-M 'P 1 21/n 1'
_atom_sites_solution_hydrogens geom
_atom_sites_solution_primary direct
_atom_sites_solution_secondary difmap
_audit_creation_method SHELXL-97
_cell_angle_alpha 90.00
_cell_angle_beta 90.7880(10)
_cell_angle_gamma 90.00
_cell_formula_units_Z 4
_cell_length_a 12.9584(2)
_cell_length_b 17.8877(2)
_cell_length_c 17.3453(2)
_cell_measurement_temperature 100(2)
_cell_volume 4020.19(9)
_computing_cell_refinement 'Bruker SAINT'
_computing_data_collection 'Bruker SMART'
_computing_data_reduction 'Bruker SAINT'
_computing_publication_material Platon
_computing_structure_refinement 'SHELXL-97 (Sheldrick, 1997)'
_computing_structure_solution 'SHELXS-97 (Sheldrick, 1990)'
_diffrn_ambient_temperature 100(2)
_diffrn_measured_fraction_theta_full 0.981
_diffrn_measured_fraction_theta_max 0.981
_diffrn_measurement_device_type 'SMART 6000'
_diffrn_measurement_method 'omega and phi scans'
_diffrn_radiation_monochromator 'crossed Goebel mirrors'
_diffrn_radiation_source 'fine-focus sealed tube'
_diffrn_radiation_type CuK\a
_diffrn_radiation_wavelength 1.54178
_diffrn_reflns_av_R_equivalents 0.0618
_diffrn_reflns_av_sigmaI/netI 0.0424
_diffrn_reflns_limit_h_max 15
_diffrn_reflns_limit_h_min -15
_diffrn_reflns_limit_k_max 21
_diffrn_reflns_limit_k_min 0
_diffrn_reflns_limit_l_max 21
_diffrn_reflns_limit_l_min 0
_diffrn_reflns_number 40301
_diffrn_reflns_theta_full 71.12
_diffrn_reflns_theta_max 71.12
_diffrn_reflns_theta_min 3.55
_exptl_absorpt_coefficient_mu 12.481
_exptl_absorpt_correction_T_max 0.154
_exptl_absorpt_correction_T_min 0.0923
_exptl_absorpt_correction_type refdelf
_exptl_absorpt_process_details 'WinGX - Version 1.70.01'
_exptl_crystal_colour 'light yellow'
_exptl_crystal_density_diffrn 1.893
_exptl_crystal_density_method 'not measured'
_exptl_crystal_description rod
_exptl_crystal_F_000 2236
_exptl_crystal_size_max 0.3
_exptl_crystal_size_mid 0.15
_exptl_crystal_size_min 0.15
_refine_diff_density_max 1.098
_refine_diff_density_min -0.932
_refine_diff_density_rms 0.108
_refine_ls_extinction_method none
_refine_ls_goodness_of_fit_ref 1.022
_refine_ls_hydrogen_treatment constr
_refine_ls_matrix_type full
_refine_ls_number_parameters 644
_refine_ls_number_reflns 7637
_refine_ls_number_restraints 282
_refine_ls_restrained_S_all 1.121
_refine_ls_R_factor_all 0.0404
_refine_ls_R_factor_gt 0.0358
_refine_ls_shift/su_max 0.000
_refine_ls_shift/su_mean 0.000
_refine_ls_structure_factor_coef Fsqd
_refine_ls_weighting_details 'calc w=1/[\s^2^(Fo^2^)+(0.0567P)^2^+5.3884P] where P=(Fo^2^+2Fc^2^)/3'
_refine_ls_weighting_scheme calc
_refine_ls_wR_factor_gt 0.0917
_refine_ls_wR_factor_ref 0.0956
_reflns_number_gt 6933
_reflns_number_total 7637
_reflns_threshold_expression >2sigma(I)
_cod_data_source_file ic8020782_si_004.cif
_cod_data_source_block wg133
_cod_original_sg_symbol_H-M 'P 21/n'
_cod_database_code 4301811

loop_
_symmetry_equiv_pos_as_xyz
'x, y, z'
'-x+1/2, y+1/2, -z+1/2'
'-x, -y, -z'
'x-1/2, -y-1/2, z-1/2'

loop_
_atom_site_label
_atom_site_type_symbol
_atom_site_fract_x
_atom_site_fract_y
_atom_site_fract_z
_atom_site_U_iso_or_equiv
_atom_site_adp_type
_atom_site_occupancy
_atom_site_symmetry_multiplicity
_atom_site_calc_flag
_atom_site_refinement_flags
_atom_site_disorder_assembly
_atom_site_disorder_group
C1 C 0.0310(3) 0.0699(2) 1.1112(2) 0.0204(8) Uani 1 1 d . . .
C2 C -0.0186(3) 0.10243(19) 1.0374(2) 0.0135(7) Uani 1 1 d . . .
C3 C -0.1194(3) 0.0817(2) 1.0198(2) 0.0166(8) Uani 1 1 d . . .
H3 H -0.1533 0.0468 1.0520 0.020 Uiso 1 1 calc R . .
C4 C -0.1716(3) 0.1107(2) 0.9563(2) 0.0142(7) Uani 1 1 d . . .
C5 C -0.2829(3) 0.0841(2) 0.9400(3) 0.0213(9) Uani 1 1 d . . .
C6 C -0.0067(3) 0.0621(2) 0.6793(2) 0.0286(10) Uani 1 1 d D . .
C7 C 0.0503(3) 0.1041(2) 0.7439(2) 0.0162(8) Uani 1 1 d . A .
C8 C 0.1554(3) 0.0903(2) 0.7545(2) 0.0184(8) Uani 1 1 d . . .
H8 H 0.1909 0.0616 0.7172 0.022 Uiso 1 1 calc R A .
C9 C 0.2091(3) 0.1176(2) 0.8183(2) 0.0174(8) Uani 1 1 d . A .
C10 C 0.3248(3) 0.1012(3) 0.8255(3) 0.0278(10) Uani 1 1 d . . .
C11 C 0.2307(3) 0.3373(2) 0.6972(2) 0.0335(11) Uani 1 1 d D . .
C12 C 0.1891(3) 0.3236(2) 0.7788(2) 0.0208(8) Uani 1 1 d . A .
C13 C 0.2421(3) 0.3597(3) 0.8389(3) 0.0258(9) Uani 1 1 d . . .
H13 H 0.2992 0.3909 0.8274 0.031 Uiso 1 1 calc R B .
C14 C 0.2129(3) 0.3508(2) 0.9153(2) 0.0189(8) Uani 1 1 d . A .
C15 C 0.2782(3) 0.3884(2) 0.9781(3) 0.0265(9) Uani 1 1 d . . .
C16 C -0.1280(3) 0.4433(2) 0.7959(2) 0.0220(9) Uani 1 1 d . . .
C17 C -0.1042(3) 0.3864(2) 0.8606(2) 0.0154(7) Uani 1 1 d . A .
C18 C -0.1057(3) 0.4104(2) 0.9362(2) 0.0196(8) Uani 1 1 d . . .
H18 H -0.1214 0.4612 0.9468 0.023 Uiso 1 1 calc R . .
C19 C -0.0847(3) 0.3618(2) 0.9975(2) 0.0178(8) Uani 1 1 d . A .
C20 C -0.0898(3) 0.3921(2) 1.0805(2) 0.0233(9) Uani 1 1 d . . .
C21 C 0.1990(3) 0.2362(2) 0.1026(3) 0.0239(9) Uani 1 1 d . . .
H21 H 0.1292 0.2469 0.0894 0.029 Uiso 1 1 calc R . .
C22 C 0.2624(3) 0.1905(3) 0.0639(3) 0.0257(9) Uani 1 1 d . . .
H22 H 0.2463 0.1633 0.0183 0.031 Uiso 1 1 calc R . .
C23 C 0.3482(3) 0.2356(2) 0.1640(3) 0.0230(9) Uani 1 1 d . . .
H23 H 0.4018 0.2453 0.2005 0.028 Uiso 1 1 calc R . .
C24 C 0.2123(4) 0.3171(2) 0.2217(3) 0.0278(10) Uani 1 1 d . . .
H24A H 0.1903 0.3635 0.1952 0.033 Uiso 1 1 calc R . .
H24B H 0.2679 0.3302 0.2591 0.033 Uiso 1 1 calc R . .
C25 C 0.1211(3) 0.2848(2) 0.2652(3) 0.0263(10) Uani 1 1 d . . .
H25A H 0.0887 0.3251 0.2957 0.032 Uiso 1 1 calc R . .
H25B H 0.0690 0.2664 0.2275 0.032 Uiso 1 1 calc R . .
C26 C 0.1508(3) 0.2216(2) 0.3187(3) 0.0236(9) Uani 1 1 d . . .
H26A H 0.2034 0.2400 0.3560 0.028 Uiso 1 1 calc R . .
H26B H 0.1829 0.1813 0.2881 0.028 Uiso 1 1 calc R . .
C27 C 0.0609(3) 0.1886(3) 0.3635(3) 0.0278(10) Uani 1 1 d . . .
H27A H 0.0225 0.2297 0.3883 0.033 Uiso 1 1 calc R . .
H27B H 0.0131 0.1634 0.3268 0.033 Uiso 1 1 calc R . .
C28 C 0.0949(3) 0.1326(3) 0.4251(3) 0.0287(10) Uani 1 1 d . . .
H28A H 0.0342 0.1031 0.4411 0.034 Uiso 1 1 calc R . .
H28B H 0.1453 0.0976 0.4025 0.034 Uiso 1 1 calc R . .
C29 C 0.1433(4) 0.1691(3) 0.4959(3) 0.0361(11) Uani 1 1 d . . .
H29A H 0.2042 0.1978 0.4807 0.054 Uiso 1 1 calc R . .
H29B H 0.1639 0.1304 0.5330 0.054 Uiso 1 1 calc R . .
H29C H 0.0932 0.2027 0.5196 0.054 Uiso 1 1 calc R . .
C30 C 0.4466(4) 0.1479(3) 0.0815(3) 0.0429(13) Uani 1 1 d . . .
H30A H 0.5027 0.1578 0.1186 0.064 Uiso 1 1 calc R . .
H30B H 0.4683 0.1629 0.0298 0.064 Uiso 1 1 calc R . .
H30C H 0.4302 0.0945 0.0816 0.064 Uiso 1 1 calc R . .
F1 F 0.12986(19) 0.05253(14) 1.10121(15) 0.0264(5) Uani 1 1 d U . .
F2 F 0.0285(2) 0.12042(16) 1.16807(14) 0.0341(6) Uani 1 1 d U . .
F3 F -0.0160(2) 0.00846(17) 1.13574(17) 0.0406(7) Uani 1 1 d U . .
F4 F -0.34992(19) 0.13893(16) 0.95437(17) 0.0350(6) Uani 1 1 d U . .
F5 F -0.3098(2) 0.02575(16) 0.98316(17) 0.0397(7) Uani 1 1 d U . .
F6 F -0.29588(19) 0.06450(15) 0.86692(15) 0.0288(6) Uani 1 1 d U . .
F7 F -0.0842(3) 0.0238(3) 0.7079(2) 0.0488(13) Uani 0.763(8) 1 d PDU A 1
F8 F -0.0499(5) 0.1109(3) 0.6309(3) 0.0654(17) Uani 0.763(8) 1 d PDU A 1
F9 F 0.0519(3) 0.0211(3) 0.6358(3) 0.0560(15) Uani 0.763(8) 1 d PDU A 1
F28 F -0.1073(5) 0.0637(11) 0.6774(10) 0.051(4) Uani 0.237(8) 1 d PDU A 2
F29 F 0.0250(13) 0.0782(11) 0.6095(5) 0.060(4) Uani 0.237(8) 1 d PDU A 2
F30 F 0.0300(12) -0.0077(5) 0.6748(10) 0.048(4) Uani 0.237(8) 1 d PDU A 2
F10 F 0.3603(2) 0.05519(18) 0.77263(17) 0.0417(7) Uani 1 1 d U A .
F11 F 0.3480(2) 0.0725(2) 0.89356(18) 0.0619(11) Uani 1 1 d U A .
F12 F 0.3775(2) 0.1642(2) 0.8175(3) 0.0617(10) Uani 1 1 d U A .
F13 F 0.1966(4) 0.2855(3) 0.6467(2) 0.0501(15) Uani 0.680(7) 1 d PDU B 1
F14 F 0.3306(3) 0.3361(6) 0.6919(3) 0.072(2) Uani 0.680(7) 1 d PDU B 1
F15 F 0.1885(5) 0.3978(3) 0.6667(3) 0.0635(18) Uani 0.680(7) 1 d PDU B 1
F25 F 0.1587(9) 0.3460(12) 0.6449(7) 0.087(4) Uani 0.320(7) 1 d PDU B 2
F26 F 0.3088(9) 0.2914(7) 0.6869(7) 0.058(3) Uani 0.320(7) 1 d PDU B 2
F27 F 0.2869(8) 0.4007(4) 0.6953(5) 0.043(3) Uani 0.320(7) 1 d PDU B 2
F16 F 0.3526(2) 0.34163(16) 1.00275(17) 0.0361(6) Uani 1 1 d U B .
F17 F 0.3248(2) 0.45049(16) 0.95465(18) 0.0421(7) Uani 1 1 d U B .
F18 F 0.2220(2) 0.40644(15) 1.03904(16) 0.0342(6) Uani 1 1 d U B .
F19 F -0.1878(2) 0.41523(14) 0.74148(15) 0.0315(6) Uani 1 1 d U . .
F20 F -0.0407(2) 0.4644(2) 0.7639(2) 0.0546(9) Uani 1 1 d U . .
F21 F -0.1744(3) 0.50434(16) 0.82217(18) 0.0533(9) Uani 1 1 d U . .
F22 F -0.1256(3) 0.46129(19) 1.08486(19) 0.0616(10) Uani 1 1 d U . .
F23 F -0.1488(3) 0.3505(2) 1.12387(17) 0.0534(9) Uani 1 1 d U . .
F24 F 0.0033(2) 0.3919(2) 1.11295(18) 0.0528(9) Uani 1 1 d U . .
N1 N 0.2529(3) 0.26448(18) 0.1647(2) 0.0192(7) Uani 1 1 d . . .
N2 N 0.3546(3) 0.1910(2) 0.1032(2) 0.0224(7) Uani 1 1 d . . .
O1 O 0.0382(2) 0.14646(14) 1.00151(15) 0.0152(5) Uani 1 1 d . . .
O2 O -0.1403(2) 0.15826(14) 0.90886(15) 0.0146(5) Uani 1 1 d . . .
O3 O -0.00641(19) 0.14622(15) 0.78202(15) 0.0158(5) Uani 1 1 d . . .
O4 O 0.1746(2) 0.15493(16) 0.87339(16) 0.0193(6) Uani 1 1 d . . .
O5 O 0.1126(2) 0.28191(15) 0.78255(17) 0.0206(6) Uani 1 1 d . . .
O6 O 0.1402(2) 0.31190(15) 0.94019(16) 0.0182(6) Uani 1 1 d . . .
O7 O -0.0828(2) 0.32167(14) 0.83616(15) 0.0162(5) Uani 1 1 d . . .
O8 O -0.0586(2) 0.29475(15) 0.99455(15) 0.0168(5) Uani 1 1 d . . .
Sm1 Sm 0.019283(13) 0.224992(10) 0.890880(10) 0.01006(8) Uani 1 1 d . A .

loop_
_atom_site_aniso_label
_atom_site_aniso_U_11
_atom_site_aniso_U_22
_atom_site_aniso_U_33
_atom_site_aniso_U_23
_atom_site_aniso_U_13
_atom_site_aniso_U_12
C1 0.024(2) 0.021(2) 0.017(2) 0.0033(15) -0.0045(16) -0.0013(16)
C2 0.0202(18) 0.0089(17) 0.0114(17) -0.0024(13) 0.0012(14) 0.0022(14)
C3 0.0204(19) 0.0137(18) 0.0156(19) 0.0044(14) 0.0019(15) -0.0032(15)
C4 0.0128(17) 0.0156(18) 0.0144(18) -0.0028(14) 0.0022(14) -0.0016(14)
C5 0.0148(19) 0.020(2) 0.029(2) 0.0071(17) 0.0009(16) -0.0038(15)
C6 0.028(2) 0.033(2) 0.025(2) -0.0137(19) 0.0021(18) 0.0045(19)
C7 0.0186(18) 0.0139(18) 0.0162(19) 0.0007(14) 0.0039(15) -0.0012(14)
C8 0.0168(19) 0.0175(19) 0.021(2) 0.0012(15) 0.0083(15) 0.0026(15)
C9 0.0169(19) 0.0147(18) 0.021(2) 0.0062(15) 0.0069(15) 0.0024(15)
C10 0.018(2) 0.039(3) 0.027(2) 0.0038(19) 0.0066(17) 0.0059(18)
C11 0.028(2) 0.045(3) 0.027(2) 0.009(2) 0.008(2) -0.004(2)
C12 0.0186(19) 0.022(2) 0.022(2) 0.0072(16) 0.0058(16) 0.0036(16)
C13 0.018(2) 0.032(2) 0.028(2) 0.0078(18) 0.0049(17) -0.0070(17)
C14 0.0162(18) 0.0160(19) 0.025(2) 0.0009(15) 0.0019(16) -0.0012(15)
C15 0.022(2) 0.025(2) 0.033(2) -0.0020(18) 0.0029(18) -0.0121(17)
C16 0.030(2) 0.0100(18) 0.026(2) 0.0029(15) -0.0028(17) -0.0034(16)
C17 0.0127(17) 0.0120(18) 0.0214(19) 0.0014(14) -0.0014(14) -0.0026(14)
C18 0.024(2) 0.0132(18) 0.021(2) -0.0038(15) -0.0005(16) 0.0004(15)
C19 0.0128(17) 0.021(2) 0.020(2) -0.0064(15) 0.0003(15) -0.0021(15)
C20 0.026(2) 0.022(2) 0.022(2) -0.0064(16) -0.0028(17) 0.0025(17)
C21 0.024(2) 0.029(2) 0.018(2) -0.0025(16) -0.0044(17) -0.0037(17)
C22 0.025(2) 0.027(2) 0.025(2) -0.0015(17) -0.0022(17) -0.0093(18)
C23 0.025(2) 0.024(2) 0.020(2) 0.0044(16) -0.0076(17) -0.0053(17)
C24 0.040(3) 0.018(2) 0.025(2) -0.0067(17) -0.0077(19) -0.0033(18)
C25 0.024(2) 0.025(2) 0.029(2) -0.0123(18) -0.0055(18) 0.0063(17)
C26 0.019(2) 0.025(2) 0.027(2) -0.0080(16) 0.0019(17) 0.0026(16)
C27 0.018(2) 0.037(3) 0.028(2) -0.0096(19) 0.0008(17) -0.0008(18)
C28 0.022(2) 0.026(2) 0.038(3) -0.0039(19) 0.0089(19) -0.0041(17)
C29 0.035(3) 0.040(3) 0.034(3) 0.001(2) -0.003(2) 0.003(2)
C30 0.027(2) 0.054(3) 0.047(3) -0.008(3) -0.001(2) 0.012(2)
F1 0.0280(12) 0.0221(12) 0.0291(13) 0.0025(10) -0.0080(10) 0.0085(10)
F2 0.0448(16) 0.0428(16) 0.0145(12) -0.0053(11) -0.0052(11) 0.0085(13)
F3 0.0436(16) 0.0407(16) 0.0371(16) 0.0276(13) -0.0132(12) -0.0146(13)
F4 0.0158(12) 0.0398(15) 0.0496(17) -0.0013(13) 0.0081(11) 0.0024(11)
F5 0.0284(14) 0.0423(16) 0.0482(17) 0.0251(13) -0.0082(12) -0.0203(12)
F6 0.0237(12) 0.0313(14) 0.0311(14) -0.0016(11) -0.0082(10) -0.0092(10)
F7 0.043(2) 0.066(3) 0.037(2) -0.013(2) -0.0058(18) -0.033(2)
F8 0.105(4) 0.057(3) 0.033(2) -0.008(2) -0.038(2) 0.020(3)
F9 0.043(2) 0.069(3) 0.055(3) -0.044(2) 0.005(2) 0.006(2)
F28 0.043(6) 0.063(7) 0.048(6) -0.030(5) 0.003(5) -0.001(5)
F29 0.071(7) 0.066(7) 0.043(6) 0.001(5) -0.010(5) -0.015(6)
F30 0.052(6) 0.046(6) 0.046(6) -0.026(5) -0.010(5) 0.003(5)
F10 0.0254(13) 0.0585(19) 0.0415(16) -0.0009(14) 0.0084(12) 0.0230(13)
F11 0.0355(16) 0.117(3) 0.0336(17) 0.0223(18) 0.0033(13) 0.0406(18)
F12 0.0185(14) 0.056(2) 0.110(3) -0.007(2) 0.0100(16) -0.0088(14)
F13 0.069(3) 0.063(3) 0.019(2) -0.0067(19) 0.022(2) -0.014(2)
F14 0.033(3) 0.140(6) 0.042(3) 0.009(4) 0.010(2) -0.018(3)
F15 0.113(4) 0.046(3) 0.032(3) 0.021(2) 0.017(3) 0.018(3)
F25 0.091(7) 0.106(7) 0.064(6) 0.015(6) 0.005(5) -0.016(6)
F26 0.074(6) 0.055(5) 0.047(5) 0.000(4) 0.044(5) 0.015(5)
F27 0.059(4) 0.042(4) 0.029(4) 0.005(3) 0.020(3) -0.019(3)
F16 0.0204(12) 0.0442(16) 0.0435(16) 0.0013(13) -0.0109(11) -0.0043(11)
F17 0.0412(16) 0.0356(15) 0.0496(18) 0.0018(13) 0.0025(13) -0.0281(13)
F18 0.0348(14) 0.0341(14) 0.0339(15) -0.0150(11) 0.0051(11) -0.0119(12)
F19 0.0464(16) 0.0188(12) 0.0288(14) 0.0061(10) -0.0146(12) -0.0039(11)
F20 0.0411(17) 0.068(2) 0.055(2) 0.0386(17) -0.0009(14) -0.0199(15)
F21 0.099(3) 0.0222(14) 0.0381(17) 0.0005(12) -0.0078(16) 0.0265(16)
F22 0.105(3) 0.0429(17) 0.0366(17) -0.0177(14) -0.0063(17) 0.0334(18)
F23 0.069(2) 0.066(2) 0.0257(15) -0.0154(14) 0.0197(14) -0.0250(17)
F24 0.0382(16) 0.083(2) 0.0364(17) -0.0306(16) -0.0121(13) 0.0044(16)
N1 0.0244(18) 0.0145(16) 0.0186(18) 0.0013(13) -0.0038(14) -0.0060(13)
N2 0.0200(17) 0.0263(19) 0.0210(18) 0.0050(14) -0.0018(14) -0.0030(14)
O1 0.0146(12) 0.0144(13) 0.0164(13) 0.0021(10) -0.0011(10) -0.0010(10)
O2 0.0153(12) 0.0144(13) 0.0141(13) 0.0057(10) 0.0010(10) -0.0021(10)
O3 0.0128(12) 0.0179(13) 0.0167(13) -0.0028(10) -0.0002(10) 0.0027(10)
O4 0.0150(13) 0.0239(14) 0.0190(14) -0.0007(11) -0.0001(11) 0.0046(11)
O5 0.0224(15) 0.0224(15) 0.0172(15) 0.0033(11) 0.0039(12) -0.0019(11)
O6 0.0184(13) 0.0168(14) 0.0197(14) -0.0013(10) 0.0047(11) -0.0074(11)
O7 0.0195(13) 0.0108(12) 0.0181(13) -0.0008(10) -0.0012(10) 0.0018(10)
O8 0.0164(13) 0.0162(13) 0.0177(14) -0.0010(11) 0.0027(11) 0.0014(11)
Sm1 0.00993(12) 0.00993(12) 0.01034(12) 0.00063(6) 0.00059(7) -0.00068(6)

loop_
_atom_type_symbol
_atom_type_description
_atom_type_scat_dispersion_real
_atom_type_scat_dispersion_imag
_atom_type_scat_source
C C 0.0181 0.0091 'International Tables Vol C Tables 4.2.6.8 and 6.1.1.4'
N N 0.0311 0.0180 'International Tables Vol C Tables 4.2.6.8 and 6.1.1.4'
O O 0.0492 0.0322 'International Tables Vol C Tables 4.2.6.8 and 6.1.1.4'
F F 0.0727 0.0534 'International Tables Vol C Tables 4.2.6.8 and 6.1.1.4'
Sm Sm -5.3236 12.2178 'International Tables Vol C Tables 4.2.6.8 and 6.1.1.4'
H H 0.0000 0.0000 'International Tables Vol C Tables 4.2.6.8 and 6.1.1.4'

loop_
_geom_angle_atom_site_label_1
_geom_angle_atom_site_label_2
_geom_angle_atom_site_label_3
_geom_angle
_geom_angle_site_symmetry_1
_geom_angle_site_symmetry_3
_geom_angle_publ_flag
F3 C1 F1 107.2(3) . . ?
F3 C1 F2 107.8(3) . . ?
F1 C1 F2 106.6(3) . . ?
F3 C1 C2 113.0(3) . . ?
F1 C1 C2 111.9(3) . . ?
F2 C1 C2 110.0(3) . . ?
O1 C2 C3 128.2(4) . . ?
O1 C2 C1 114.2(3) . . ?
C3 C2 C1 117.6(3) . . ?
C4 C3 C2 121.5(3) . . ?
C4 C3 H3 119.2 . . ?
C2 C3 H3 119.2 . . ?
O2 C4 C3 128.0(3) . . ?
O2 C4 C5 113.6(3) . . ?
C3 C4 C5 118.4(3) . . ?
F6 C5 F5 107.4(3) . . ?
F6 C5 F4 107.4(3) . . ?
F5 C5 F4 107.1(3) . . ?
F6 C5 C4 111.4(3) . . ?
F5 C5 C4 113.0(3) . . ?
F4 C5 C4 110.4(3) . . ?
F9 C6 F28 126.0(7) . . ?
F9 C6 F29 53.0(9) . . ?
F28 C6 F29 107.3(12) . . ?
F9 C6 F7 112.3(4) . . ?
F29 C6 F7 135.2(8) . . ?
F9 C6 F8 104.4(5) . . ?
F28 C6 F8 63.8(10) . . ?
F29 C6 F8 53.8(9) . . ?
F7 C6 F8 105.3(5) . . ?
F28 C6 F30 112.0(11) . . ?
F29 C6 F30 92.1(11) . . ?
F7 C6 F30 79.0(8) . . ?
F8 C6 F30 136.4(8) . . ?
F9 C6 C7 114.9(4) . . ?
F28 C6 C7 118.6(7) . . ?
F29 C6 C7 114.3(7) . . ?
F7 C6 C7 110.0(3) . . ?
F8 C6 C7 109.4(3) . . ?
F30 C6 C7 109.4(7) . . ?
O3 C7 C8 128.2(4) . . ?
O3 C7 C6 113.7(3) . . ?
C8 C7 C6 118.0(3) . . ?
C9 C8 C7 121.4(4) . . ?
C9 C8 H8 119.3 . . ?
C7 C8 H8 119.3 . . ?
O4 C9 C8 127.9(4) . . ?
O4 C9 C10 113.5(4) . . ?
C8 C9 C10 118.6(3) . . ?
F11 C10 F10 107.7(4) . . ?
F11 C10 F12 108.3(4) . . ?
F10 C10 F12 105.8(4) . . ?
F11 C10 C9 111.0(3) . . ?
F10 C10 C9 114.3(4) . . ?
F12 C10 C9 109.4(4) . . ?
F14 C11 F25 131.2(8) . . ?
F25 C11 F26 121.7(11) . . ?
F14 C11 F15 113.2(6) . . ?
F25 C11 F15 48.2(9) . . ?
F26 C11 F15 140.6(7) . . ?
F14 C11 F13 105.2(5) . . ?
F25 C11 F13 53.4(9) . . ?
F26 C11 F13 74.3(8) . . ?
F15 C11 F13 100.0(5) . . ?
F14 C11 F27 58.2(6) . . ?
F25 C11 F27 105.3(10) . . ?
F26 C11 F27 96.0(8) . . ?
F15 C11 F27 61.4(6) . . ?
F13 C11 F27 137.4(5) . . ?
F14 C11 C12 115.1(4) . . ?
F25 C11 C12 113.7(7) . . ?
F26 C11 C12 107.7(6) . . ?
F15 C11 C12 110.4(4) . . ?
F13 C11 C12 111.9(3) . . ?
F27 C11 C12 110.6(5) . . ?
O5 C12 C13 128.4(4) . . ?
O5 C12 C11 115.7(4) . . ?
C13 C12 C11 115.9(3) . . ?
C14 C13 C12 121.3(4) . . ?
C14 C13 H13 119.4 . . ?
C12 C13 H13 119.4 . . ?
O6 C14 C13 127.4(4) . . ?
O6 C14 C15 114.2(4) . . ?
C13 C14 C15 118.2(4) . . ?
F17 C15 F18 107.2(4) . . ?
F17 C15 F16 106.8(3) . . ?
F18 C15 F16 107.2(4) . . ?
F17 C15 C14 113.5(4) . . ?
F18 C15 C14 111.7(3) . . ?
F16 C15 C14 110.0(4) . . ?
F19 C16 F20 107.9(4) . . ?
F19 C16 F21 107.1(4) . . ?
F20 C16 F21 107.6(4) . . ?
F19 C16 C17 112.4(3) . . ?
F20 C16 C17 109.3(3) . . ?
F21 C16 C17 112.3(4) . . ?
O7 C17 C18 127.4(4) . . ?
O7 C17 C16 113.8(3) . . ?
C18 C17 C16 118.8(3) . . ?
C17 C18 C19 121.7(4) . . ?
C17 C18 H18 119.1 . . ?
C19 C18 H18 119.1 . . ?
O8 C19 C18 128.0(4) . . ?
O8 C19 C20 113.1(4) . . ?
C18 C19 C20 118.8(4) . . ?
F23 C20 F22 106.8(4) . . ?
F23 C20 F24 106.8(4) . . ?
F22 C20 F24 107.3(4) . . ?
F23 C20 C19 111.7(3) . . ?
F22 C20 C19 113.7(4) . . ?
F24 C20 C19 110.2(3) . . ?
C22 C21 N1 108.0(4) . . ?
C22 C21 H21 126.0 . . ?
N1 C21 H21 126.0 . . ?
C21 C22 N2 106.4(4) . . ?
C21 C22 H22 126.8 . . ?
N2 C22 H22 126.8 . . ?
N2 C23 N1 107.9(4) . . ?
N2 C23 H23 126.1 . . ?
N1 C23 H23 126.1 . . ?
N1 C24 C25 112.2(3) . . ?
N1 C24 H24A 109.2 . . ?
C25 C24 H24A 109.2 . . ?
N1 C24 H24B 109.2 . . ?
C25 C24 H24B 109.2 . . ?
H24A C24 H24B 107.9 . . ?
C26 C25 C24 113.3(4) . . ?
C26 C25 H25A 108.9 . . ?
C24 C25 H25A 108.9 . . ?
C26 C25 H25B 108.9 . . ?
C24 C25 H25B 108.9 . . ?
H25A C25 H25B 107.7 . . ?
C25 C26 C27 114.3(4) . . ?
C25 C26 H26A 108.7 . . ?
C27 C26 H26A 108.7 . . ?
C25 C26 H26B 108.7 . . ?
C27 C26 H26B 108.7 . . ?
H26A C26 H26B 107.6 . . ?
C28 C27 C26 113.3(4) . . ?
C28 C27 H27A 108.9 . . ?
C26 C27 H27A 108.9 . . ?
C28 C27 H27B 108.9 . . ?
C26 C27 H27B 108.9 . . ?
H27A C27 H27B 107.7 . . ?
C29 C28 C27 113.4(4) . . ?
C29 C28 H28A 108.9 . . ?
C27 C28 H28A 108.9 . . ?
C29 C28 H28B 108.9 . . ?
C27 C28 H28B 108.9 . . ?
H28A C28 H28B 107.7 . . ?
C28 C29 H29A 109.5 . . ?
C28 C29 H29B 109.5 . . ?
H29A C29 H29B 109.5 . . ?
C28 C29 H29C 109.5 . . ?
H29A C29 H29C 109.5 . . ?
H29B C29 H29C 109.5 . . ?
N2 C30 H30A 109.5 . . ?
N2 C30 H30B 109.5 . . ?
H30A C30 H30B 109.5 . . ?
N2 C30 H30C 109.5 . . ?
H30A C30 H30C 109.5 . . ?
H30B C30 H30C 109.5 . . ?
C23 N1 C21 108.0(4) . . ?
C23 N1 C24 126.4(4) . . ?
C21 N1 C24 125.6(4) . . ?
C23 N2 C22 109.7(4) . . ?
C23 N2 C30 125.2(4) . . ?
C22 N2 C30 125.0(4) . . ?
C2 O1 Sm1 135.7(2) . . ?
C4 O2 Sm1 135.0(2) . . ?
C7 O3 Sm1 134.6(2) . . ?
C9 O4 Sm1 133.2(3) . . ?
C12 O5 Sm1 133.4(3) . . ?
C14 O6 Sm1 137.7(3) . . ?
C17 O7 Sm1 131.2(2) . . ?
C19 O8 Sm1 129.9(2) . . ?
O6 Sm1 O7 91.63(10) . . ?
O6 Sm1 O3 139.83(9) . . ?
O7 Sm1 O3 92.48(9) . . ?
O6 Sm1 O1 92.06(9) . . ?
O7 Sm1 O1 143.37(9) . . ?
O3 Sm1 O1 107.55(10) . . ?
O6 Sm1 O4 80.54(10) . . ?
O7 Sm1 O4 142.89(9) . . ?
O3 Sm1 O4 72.40(9) . . ?
O1 Sm1 O4 73.54(9) . . ?
O6 Sm1 O2 147.73(9) . . ?
O7 Sm1 O2 86.47(9) . . ?
O3 Sm1 O2 72.43(9) . . ?
O1 Sm1 O2 71.56(9) . . ?
O4 Sm1 O2 118.76(10) . . ?
O6 Sm1 O8 70.89(9) . . ?
O7 Sm1 O8 71.64(9) . . ?
O3 Sm1 O8 147.23(9) . . ?
O1 Sm1 O8 75.26(9) . . ?
O4 Sm1 O8 136.38(9) . . ?
O2 Sm1 O8 78.00(9) . . ?
O6 Sm1 O5 71.00(10) . . ?
O7 Sm1 O5 70.75(9) . . ?
O3 Sm1 O5 72.81(9) . . ?
O1 Sm1 O5 143.94(9) . . ?
O4 Sm1 O5 72.41(10) . . ?
O2 Sm1 O5 137.11(9) . . ?
O8 Sm1 O5 124.51(10) . . ?

loop_
_geom_bond_atom_site_label_1
_geom_bond_atom_site_label_2
_geom_bond_distance
_geom_bond_site_symmetry_2
_geom_bond_publ_flag
C1 F3 1.329(5) . ?
C1 F1 1.331(5) . ?
C1 F2 1.339(5) . ?
C1 C2 1.539(5) . ?
C2 O1 1.251(5) . ?
C2 C3 1.387(5) . ?
C3 C4 1.386(6) . ?
C3 H3 0.9500 . ?
C4 O2 1.255(5) . ?
C4 C5 1.540(5) . ?
C5 F6 1.324(5) . ?
C5 F5 1.334(5) . ?
C5 F4 1.336(5) . ?
C6 F9 1.303(4) . ?
C6 F28 1.304(5) . ?
C6 F29 1.315(5) . ?
C6 F7 1.319(4) . ?
C6 F8 1.329(4) . ?
C6 F30 1.338(5) . ?
C6 C7 1.531(6) . ?
C7 O3 1.248(5) . ?
C7 C8 1.393(6) . ?
C8 C9 1.388(6) . ?
C8 H8 0.9500 . ?
C9 O4 1.254(5) . ?
C9 C10 1.531(6) . ?
C10 F11 1.317(6) . ?
C10 F10 1.319(5) . ?
C10 F12 1.326(6) . ?
C11 F14 1.299(4) . ?
C11 F25 1.301(5) . ?
C11 F26 1.317(5) . ?
C11 F15 1.320(4) . ?
C11 F13 1.344(4) . ?
C11 F27 1.349(5) . ?
C11 C12 1.541(5) . ?
C12 O5 1.243(5) . ?
C12 C13 1.400(6) . ?
C13 C14 1.392(6) . ?
C13 H13 0.9500 . ?
C14 O6 1.253(5) . ?
C14 C15 1.526(6) . ?
C15 F17 1.331(5) . ?
C15 F18 1.332(5) . ?
C15 F16 1.342(5) . ?
C16 F19 1.313(5) . ?
C16 F20 1.322(5) . ?
C16 F21 1.331(5) . ?
C16 C17 1.541(5) . ?
C17 O7 1.265(5) . ?
C17 C18 1.380(6) . ?
C18 C19 1.397(6) . ?
C18 H18 0.9500 . ?
C19 O8 1.248(5) . ?
C19 C20 1.540(5) . ?
C20 F23 1.312(5) . ?
C20 F22 1.324(5) . ?
C20 F24 1.324(5) . ?
C21 C22 1.345(6) . ?
C21 N1 1.371(6) . ?
C21 H21 0.9500 . ?
C22 N2 1.367(6) . ?
C22 H22 0.9500 . ?
C23 N2 1.325(6) . ?
C23 N1 1.340(6) . ?
C23 H23 0.9500 . ?
C24 N1 1.468(6) . ?
C24 C25 1.525(7) . ?
C24 H24A 0.9900 . ?
C24 H24B 0.9900 . ?
C25 C26 1.509(6) . ?
C25 H25A 0.9900 . ?
C25 H25B 0.9900 . ?
C26 C27 1.528(6) . ?
C26 H26A 0.9900 . ?
C26 H26B 0.9900 . ?
C27 C28 1.525(7) . ?
C27 H27A 0.9900 . ?
C27 H27B 0.9900 . ?
C28 C29 1.518(7) . ?
C28 H28A 0.9900 . ?
C28 H28B 0.9900 . ?
C29 H29A 0.9800 . ?
C29 H29B 0.9800 . ?
C29 H29C 0.9800 . ?
C30 N2 1.474(6) . ?
C30 H30A 0.9800 . ?
C30 H30B 0.9800 . ?
C30 H30C 0.9800 . ?
O1 Sm1 2.388(3) . ?
O2 Sm1 2.411(2) . ?
O3 Sm1 2.376(3) . ?
O4 Sm1 2.394(3) . ?
O5 Sm1 2.468(3) . ?
O6 Sm1 2.359(3) . ?
O7 Sm1 2.368(3) . ?
O8 Sm1 2.421(3) . ?
